data_8100343
loop_
_publ_author_name
'Zhu, Hai-Liang'
'Zhang, Xian-Ming'
'Yu, Qi'
'Wang, Da-Qi'

_publ_section_title
;
Crystal structure of aqua-bis(4-nitrobenzoato)disilver(I), 
Ag~2~(C~7~H~4~NO~4~)~2~(H~2~O)
;
_journal_issue 2
_journal_name_full 'Zeitschrift f\"ur Kristallographie - New Crystal Structures'
_journal_page_first 251
_journal_page_last 252
_journal_volume 218
_journal_year 2003
_chemical_formula_structural 'C7 H5 Ag N O4.50'
_chemical_formula_sum 'C7 H5 Ag N O4.5'
_chemical_formula_weight 282.99
_space_group_IT_number 15
_symmetry_cell_setting monoclinic
_symmetry_space_group_name_Hall '-C 2yc'
_symmetry_space_group_name_H-M 'C 1 2/c 1'
_cell_angle_alpha 90.00
_cell_angle_beta 104.646(4)
_cell_angle_gamma 90.00
_cell_formula_units_Z 4
_cell_length_a 21.164(6)
_cell_length_b 6.4510(19)
_cell_length_c 12.219(4)
_cell_measurement_temperature 298(2)
_cell_volume 1614.0(8)
_diffrn_ambient_temperature 298(2)
_exptl_crystal_density_diffrn 1.165
_cod_depositor_comments
;
The following automatic conversions were performed:
'_symmetry_cell_setting' value 'Monoclinic' changed to 'monoclinic'
according to '/home/saulius/struct/CIF-dictionaries/cif_core.dic'
dictionary named 'cif_core.dic' version 2.4.1 from 2010-06-29.

Automatic conversion script
Id: cif_fix_enum 1527 2010-12-29 10:47:43Z saulius 
;
_cod_original_sg_symbol_H-M 'C 2/c'
_cod_original_formula_sum 'C7 H5 Ag1 N1 O4.50'
_cod_database_code 8100343

loop_
_symmetry_equiv_pos_as_xyz
'x, y, z'
'-x, y, -z+1/2'
'x+1/2, y+1/2, z'
'-x+1/2, y+1/2, -z+1/2'
'-x, -y, -z'
'x, -y, z-1/2'
'-x+1/2, -y+1/2, -z'
'x+1/2, -y+1/2, z-1/2'

loop_
_atom_site_label
_atom_site_type_symbol
_atom_site_fract_x
_atom_site_fract_y
_atom_site_fract_z
_atom_site_U_iso_or_equiv
_atom_site_adp_type
_atom_site_occupancy
_atom_site_symmetry_multiplicity
_atom_site_Wyckoff_symbol
_atom_site_calc_flag
_atom_site_refinement_flags
_atom_site_disorder_assembly
_atom_site_disorder_group
Ag1 Ag 0.5000 0.11959(7) 0.2500 0.0635(2) Uani 1 4 e d S . .
Ag2 Ag 0.5000 0.0000 0.0000 0.04420(17) Uani 1 4 b d S . .
N1 N 0.29490(18) 1.1294(6) -0.1631(3) 0.0471(9) Uani 1 8 f d . . .
O1 O 0.43862(15) 0.3607(5) 0.1283(2) 0.0534(8) Uani 1 8 f d . . .
O2 O 0.44685(15) 0.2749(4) -0.0445(2) 0.0471(7) Uani 1 8 f d . . .
O3 O 0.2618(2) 1.2179(6) -0.1117(3) 0.0855(13) Uani 1 8 f d . . .
O4 O 0.30332(17) 1.1913(5) -0.2517(3) 0.0624(9) Uani 1 8 f d . . .
O5 O 0.5000 -0.2103(11) 0.2500 0.101(2) Uani 1 4 e d SD . .
C1 C 0.42813(19) 0.3896(6) 0.0249(4) 0.0358(9) Uani 1 8 f d . . .
C2 C 0.39054(18) 0.5780(6) -0.0261(3) 0.0337(9) Uani 1 8 f d . . .
C3 C 0.3568(2) 0.6960(7) 0.0361(4) 0.0428(11) Uani 1 8 f d . . .
C4 C 0.3249(2) 0.8740(7) -0.0090(4) 0.0422(10) Uani 1 8 f d . . .
C5 C 0.32718(19) 0.9356(6) -0.1150(4) 0.0377(9) Uani 1 8 f d . . .
C6 C 0.3590(2) 0.8197(6) -0.1801(4) 0.0359(9) Uani 1 8 f d . . .
C7 C 0.38997(19) 0.6401(6) -0.1353(3) 0.0342(9) Uani 1 8 f d . . .
H1 H 0.357(2) 0.642(7) 0.103(4) 0.055(13) Uiso 1 8 f d . . .
H2 H 0.303(2) 0.949(7) 0.024(4) 0.049(13) Uiso 1 8 f d . . .
H3 H 0.359(2) 0.862(7) -0.252(4) 0.056(14) Uiso 1 8 f d . . .
H4 H 0.412(2) 0.546(7) -0.179(4) 0.063(15) Uiso 1 8 f d . . .
H5 H 0.515(4) -0.276(10) 0.318(3) 0.13(3) Uiso 1 8 f d D . .

loop_
_atom_site_aniso_label
_atom_site_aniso_U_11
_atom_site_aniso_U_22
_atom_site_aniso_U_33
_atom_site_aniso_U_23
_atom_site_aniso_U_13
_atom_site_aniso_U_12
Ag1 0.0910(4) 0.0367(3) 0.0729(4) 0.000 0.0394(3) 0.000
Ag2 0.0566(3) 0.0369(3) 0.0406(3) 0.0023(2) 0.0152(2) 0.0118(2)
N1 0.052(2) 0.046(2) 0.042(2) 0.0067(19) 0.0079(18) 0.0143(18)
O1 0.076(2) 0.0549(18) 0.0321(17) 0.0127(15) 0.0180(15) 0.0233(17)
O2 0.0677(19) 0.0364(14) 0.0383(17) -0.0038(14) 0.0158(15) 0.0128(14)
O3 0.121(3) 0.082(3) 0.060(2) 0.016(2) 0.034(2) 0.062(2)
O4 0.083(2) 0.0557(19) 0.050(2) 0.0183(17) 0.0192(18) 0.0133(17)
O5 0.164(7) 0.085(4) 0.055(4) 0.000 0.030(4) 0.000
C1 0.037(2) 0.0326(19) 0.038(2) 0.0023(19) 0.0093(18) -0.0024(18)
C2 0.033(2) 0.0330(19) 0.035(2) -0.0041(17) 0.0091(17) -0.0021(17)
C3 0.053(3) 0.047(2) 0.033(2) 0.012(2) 0.020(2) 0.013(2)
C4 0.042(2) 0.049(2) 0.038(3) 0.004(2) 0.014(2) 0.014(2)
C5 0.037(2) 0.040(2) 0.035(2) -0.0019(19) 0.0065(18) -0.0007(18)
C6 0.040(2) 0.040(2) 0.028(2) 0.0024(18) 0.0106(18) 0.0014(18)
C7 0.039(2) 0.040(2) 0.024(2) -0.0024(18) 0.0091(17) 0.0035(18)

loop_
_geom_bond_atom_site_label_1
_geom_bond_atom_site_label_2
_geom_bond_distance
_geom_bond_site_symmetry_2
_geom_bond_publ_flag
Ag1 O5 2.128(7) . ?
Ag1 O1 2.311(3) 2_655 ?
Ag1 O1 2.311(3) . ?
Ag1 Ag2 3.1507(9) . ?
Ag1 Ag2 3.1507(9) 2_655 ?
Ag2 O2 2.097(3) 5_655 ?
Ag2 O2 2.097(3) . ?
Ag2 Ag1 3.1507(9) 5_655 ?
N1 O3 1.197(4) . ?
N1 O4 1.209(5) . ?
N1 C5 1.474(5) . ?
O1 C1 1.240(5) . ?
O2 C1 1.262(5) . ?
C1 C2 1.499(6) . ?
C2 C7 1.390(5) . ?
C2 C3 1.394(6) . ?
C3 C4 1.374(6) . ?
C4 C5 1.367(6) . ?
C5 C6 1.385(6) . ?
C6 C7 1.374(5) . ?
